data_1010981
loop_
_publ_author_name
'Wooster, W A'

_publ_section_title
;
On the crystal structure of gypsum Ca S O4 (H2 O)2
;
_journal_coden_ASTM ZEKGAX
_journal_name_full
;
Zeitschrift fuer Kristallographie, Kristallgeometrie, Kristallphysik,
Kristallchemie (-144,1977)
;
_journal_page_first 375
_journal_page_last 396
_journal_volume 94
_journal_year 1936
_chemical_formula_structural 'Ca (S O4) (H2 O)2'
_chemical_formula_sum 'Ca H4 O6 S'
_chemical_name_mineral Gypsum
_chemical_name_systematic 'Calcium sulfate dihydrate'
_space_group_IT_number 15
_symmetry_cell_setting monoclinic
_symmetry_Int_Tables_number 15
_symmetry_space_group_name_Hall '-C 2yc'
_symmetry_space_group_name_H-M 'C 1 2/c 1'
_cell_angle_alpha 90
_cell_angle_beta 151.55
_cell_angle_gamma 90
_cell_formula_units_Z 4
_cell_length_a 10.47
_cell_length_b 15.15
_cell_length_c 6.51
_cell_volume 491.9
_exptl_crystal_density_meas 2.31
_cod_original_formula_sum 'H4 Ca O6 S'
_cod_database_code 1010981

loop_
_symmetry_equiv_pos_as_xyz
x,y,z
-x,y,1/2-z
-x,-y,-z
x,-y,1/2+z
1/2+x,1/2+y,z
1/2-x,1/2+y,1/2-z
1/2-x,1/2-y,-z
1/2+x,1/2-y,1/2+z

loop_
_atom_site_label
_atom_site_type_symbol
_atom_site_symmetry_multiplicity
_atom_site_Wyckoff_symbol
_atom_site_fract_x
_atom_site_fract_y
_atom_site_fract_z
_atom_site_occupancy
_atom_site_attached_hydrogens
_atom_site_calc_flag
Ca1 Ca2+ 4 e 0. 0.42 0.25 1. 0 d
S1 S6+ 4 e 0. 0.083 -0.25 1. 0 d
O1 O2- 8 f 0.033 0.14 -0.018 1. 0 d
O2 O2- 8 f 0.241 0.026 0.066 1. 0 d
O3 O2- 8 f 0.128 0.314 0.165 1. 2 d

loop_
_atom_type_symbol
_atom_type_oxidation_number
Ca2+ 2.000
S6+ 6.000
O2- -2.000
H1+ 1.000
